data_4114269
loop_
_publ_author_name
'Yuri N. Belokon'
'Natalia B. Bespalova'
'Tatiana D. Churkina'
'Ivana C\'isa\<rov\'a'
'Marina G. Ezernitskaya'
'Syuzanna R. Harutyunyan'
'Radim Hrdina'
'Henri B. Kagan'
'Pavel Ko\<covsk\'y'
'Konstantin A. Kochetkov'
'Oleg V. Larionov'
'Konstantin A. Lyssenko'
'Michael North'
'Miroslav Pol\'a\<sek'
'Alexander S. Peregudov'
'Vladimir V. Prisyazhnyuk'
'\<St\<ep\'an Vysko\<cil'

_publ_section_title
;
 Synthesis of \a-Amino Acids via Asymmetric Phase Transfer-Catalyzed
 Alkylation of Achiral Nickel(II) Complexes of Glycine-Derived Schiff
 Bases
;
_journal_name_full 'Journal of the American Chemical Society'
_journal_page_first 12860
_journal_page_last 12871
_journal_paper_doi 10.1021/ja035465e
_journal_volume 125
_journal_year 2003
_chemical_formula_moiety 'C21 H15 N3 Ni O3'
_chemical_formula_sum 'C21 H15 N3 Ni O3'
_chemical_formula_weight 416.07
_chemical_melting_point_gt 553
_chemical_name_systematic
;
 glycine and pyridine-2-carboxylic acid(2-benzoyl-phenyl)-amide
;
_space_group_IT_number 14
_symmetry_cell_setting monoclinic
_symmetry_space_group_name_Hall '-P 2ybc'
_symmetry_space_group_name_H-M 'P 1 21/c 1'
_atom_sites_solution_hydrogens difmap
_atom_sites_solution_primary direct
_atom_sites_solution_secondary difmap
_audit_creation_method SHELXL-97
_cell_angle_alpha 90.00
_cell_angle_beta 101.687(5)
_cell_angle_gamma 90.00
_cell_formula_units_Z 4
_cell_length_a 12.783(3)
_cell_length_b 18.550(4)
_cell_length_c 7.2338(14)
_cell_measurement_reflns_used 999
_cell_measurement_temperature 110(2)
_cell_measurement_theta_max 26
_cell_measurement_theta_min 4
_cell_volume 1679.8(6)
_computing_cell_refinement 'SMART (Bruker, 1998b)'
_computing_data_collection 'SMART (Bruker, 1998b)'
_computing_data_reduction 'SAINTPlus (Bruker, 1998a)'
_computing_molecular_graphics 'SHELXTL ver. 5.1 (Sheldrick, 1998b)'
_computing_publication_material 'SHELXTL ver. 5.1 (Sheldrick, 1998b)'
_computing_structure_refinement 'SHELXTL ver. 5.1 (Sheldrick, 1998b)'
_computing_structure_solution 'SHELXTL ver. 5.1 (Sheldrick, 1998b)'
_diffrn_ambient_temperature 110(2)
_diffrn_measured_fraction_theta_full 0.981
_diffrn_measured_fraction_theta_max 0.981
_diffrn_measurement_device_type 'Bruker SMART 1000 CCD area detector'
_diffrn_measurement_method 'phi and omega scans'
_diffrn_radiation_monochromator graphite
_diffrn_radiation_source 'fine-focus sealed tube'
_diffrn_radiation_type MoK\a
_diffrn_radiation_wavelength 0.71073
_diffrn_reflns_av_R_equivalents 0.0362
_diffrn_reflns_av_sigmaI/netI 0.0534
_diffrn_reflns_limit_h_max 15
_diffrn_reflns_limit_h_min -16
_diffrn_reflns_limit_k_max 11
_diffrn_reflns_limit_k_min -24
_diffrn_reflns_limit_l_max 9
_diffrn_reflns_limit_l_min -9
_diffrn_reflns_number 9250
_diffrn_reflns_theta_full 28.00
_diffrn_reflns_theta_max 28.00
_diffrn_reflns_theta_min 2.73
_exptl_absorpt_coefficient_mu 1.185
_exptl_absorpt_correction_T_max 0.846
_exptl_absorpt_correction_T_min 0.753
_exptl_absorpt_correction_type multi-scan
_exptl_absorpt_process_details 'SADABS(Sheldrick, 1998a)'
_exptl_crystal_density_diffrn 1.645
_exptl_crystal_description prism
_exptl_crystal_F_000 856
_exptl_crystal_size_max 0.35
_exptl_crystal_size_mid 0.32
_exptl_crystal_size_min 0.25
_refine_diff_density_max 0.679
_refine_diff_density_min -0.572
_refine_diff_density_rms 0.106
_refine_ls_extinction_method none
_refine_ls_goodness_of_fit_ref 1.071
_refine_ls_hydrogen_treatment refall
_refine_ls_matrix_type full
_refine_ls_number_parameters 313
_refine_ls_number_reflns 3982
_refine_ls_number_restraints 0
_refine_ls_restrained_S_all 1.071
_refine_ls_R_factor_all 0.0761
_refine_ls_R_factor_gt 0.0528
_refine_ls_shift/su_max 0.002
_refine_ls_shift/su_mean 0.003
_refine_ls_structure_factor_coef Fsqd
_refine_ls_weighting_details 'calc w=1/[\s^2^(Fo^2^)+(0.0470P)^2^+1.5000P] where P=(Fo^2^+2Fc^2^)/3'
_refine_ls_weighting_scheme calc
_refine_ls_wR_factor_gt 0.1150
_refine_ls_wR_factor_ref 0.1228
_reflns_number_gt 2581
_reflns_number_total 3982
_reflns_threshold_expression I>2s(I)
_cod_data_source_file ja035465esi20030515_062858_1.cif
_cod_data_source_block comp_1
_cod_original_sg_symbol_H-M 'P 21/c'
_cod_database_code 4114269

loop_
_symmetry_equiv_pos_as_xyz
'x, y, z'
'-x, y+1/2, -z+1/2'
'-x, -y, -z'
'x, -y-1/2, z-1/2'

loop_
_atom_site_label
_atom_site_type_symbol
_atom_site_fract_x
_atom_site_fract_y
_atom_site_fract_z
_atom_site_U_iso_or_equiv
_atom_site_adp_type
_atom_site_occupancy
_atom_site_symmetry_multiplicity
_atom_site_calc_flag
Ni1 Ni 0.15891(3) -0.00078(2) 0.07229(5) 0.02268(14) Uani 1 1 d
O1 O 0.12750(19) -0.07508(11) 0.2229(3) 0.0287(5) Uani 1 1 d
O2 O 0.17155(19) -0.18766(12) 0.3126(3) 0.0300(5) Uani 1 1 d
O3 O 0.1715(2) 0.20257(12) -0.0613(3) 0.0332(6) Uani 1 1 d
N1 N 0.0693(2) 0.06200(14) 0.1717(4) 0.0247(6) Uani 1 1 d
N2 N 0.1835(2) 0.07674(13) -0.0765(4) 0.0243(6) Uani 1 1 d
N3 N 0.2531(2) -0.06255(13) -0.0089(4) 0.0225(6) Uani 1 1 d
C1 C 0.0060(3) 0.04648(18) 0.2919(5) 0.0275(7) Uani 1 1 d
C2 C -0.0517(3) 0.09952(19) 0.3627(5) 0.0307(8) Uani 1 1 d
H2 H -0.097(3) 0.0884(16) 0.437(4) 0.014(8) Uiso 1 1 d
C3 C -0.0441(3) 0.16960(19) 0.3080(5) 0.0313(8) Uani 1 1 d
H3 H -0.092(3) 0.2005(19) 0.339(5) 0.029(9) Uiso 1 1 d
C4 C 0.0218(3) 0.18601(18) 0.1840(5) 0.0287(7) Uani 1 1 d
H4 H 0.030(3) 0.2382(18) 0.162(4) 0.022(8) Uiso 1 1 d
C5 C 0.0762(3) 0.13123(17) 0.1172(5) 0.0251(7) Uani 1 1 d
C6 C 0.1486(3) 0.14181(16) -0.0186(5) 0.0259(7) Uani 1 1 d
C7 C 0.2368(3) 0.07373(16) -0.2267(4) 0.0244(7) Uani 1 1 d
C8 C 0.3000(3) 0.01220(16) -0.2528(4) 0.0238(7) Uani 1 1 d
C9 C 0.3557(3) 0.01304(18) -0.4021(5) 0.0280(7) Uani 1 1 d
H9 H 0.394(3) -0.0222(18) -0.417(5) 0.020(9) Uiso 1 1 d
C10 C 0.3488(3) 0.06991(18) -0.5263(5) 0.0314(8) Uani 1 1 d
H10 H 0.394(3) 0.0706(18) -0.618(5) 0.029(9) Uiso 1 1 d
C11 C 0.2843(3) 0.12813(19) -0.5038(5) 0.0300(8) Uani 1 1 d
H11 H 0.274(3) 0.1617(19) -0.576(5) 0.026(9) Uiso 1 1 d
C12 C 0.2284(3) 0.12943(18) -0.3593(5) 0.0264(7) Uani 1 1 d
H12 H 0.186(3) 0.162(2) -0.350(5) 0.031(10) Uiso 1 1 d
C13 C 0.3101(3) -0.05214(16) -0.1351(4) 0.0226(6) Uani 1 1 d
C14 C 0.3878(3) -0.10919(16) -0.1679(4) 0.0238(7) Uani 1 1 d
C15 C 0.3581(3) -0.15931(18) -0.3127(5) 0.0254(7) Uani 1 1 d
H19 H 0.288(3) -0.1580(18) -0.388(5) 0.026(9) Uiso 1 1 d
C16 C 0.4323(3) -0.21037(18) -0.3440(5) 0.0289(7) Uani 1 1 d
H16 H 0.411(3) -0.245(2) -0.447(5) 0.034(10) Uiso 1 1 d
C17 C 0.5318(3) -0.21210(17) -0.2301(5) 0.0256(7) Uani 1 1 d
H17 H 0.576(3) -0.238(2) -0.242(6) 0.044(12) Uiso 1 1 d
C18 C 0.5617(3) -0.16328(18) -0.0867(5) 0.0273(7) Uani 1 1 d
H18 H 0.630(3) -0.1645(17) -0.015(5) 0.023(9) Uiso 1 1 d
C19 C 0.4888(3) -0.11165(18) -0.0555(5) 0.0266(7) Uani 1 1 d
H19 H 0.511(3) -0.086(2) 0.043(5) 0.039(11) Uiso 1 1 d
C20 C 0.2624(3) -0.13218(17) 0.0946(5) 0.0273(7) Uani 1 1 d
H20B H 0.253(3) -0.173(2) 0.014(5) 0.037(10) Uiso 1 1 d
H20A H 0.330(3) -0.1374(16) 0.172(5) 0.017(8) Uiso 1 1 d
C21 C 0.1817(3) -0.13348(16) 0.2196(4) 0.0220(6) Uani 1 1 d
H1 H 0.006(3) -0.0087(18) 0.326(5) 0.031(10) Uiso 1 1 d

loop_
_atom_site_aniso_label
_atom_site_aniso_U_11
_atom_site_aniso_U_22
_atom_site_aniso_U_33
_atom_site_aniso_U_23
_atom_site_aniso_U_13
_atom_site_aniso_U_12
Ni1 0.0276(2) 0.0197(2) 0.0225(2) 0.00005(16) 0.00936(17) 0.00129(16)
O1 0.0391(14) 0.0227(11) 0.0280(12) 0.0023(9) 0.0152(11) 0.0011(10)
O2 0.0380(14) 0.0254(12) 0.0281(12) 0.0019(10) 0.0102(11) -0.0011(10)
O3 0.0432(15) 0.0214(11) 0.0376(13) 0.0010(10) 0.0147(12) 0.0015(10)
N1 0.0277(14) 0.0234(13) 0.0220(13) -0.0004(11) 0.0031(12) 0.0020(11)
N2 0.0310(15) 0.0206(13) 0.0223(13) -0.0015(10) 0.0081(12) -0.0007(11)
N3 0.0256(14) 0.0191(12) 0.0237(13) 0.0001(10) 0.0071(12) 0.0002(10)
C1 0.0275(17) 0.0312(17) 0.0239(17) 0.0007(14) 0.0054(15) 0.0021(13)
C2 0.0317(19) 0.0350(18) 0.0262(17) -0.0038(14) 0.0082(16) 0.0045(15)
C3 0.0301(18) 0.0336(18) 0.0298(19) -0.0059(15) 0.0048(16) 0.0060(15)
C4 0.0287(18) 0.0265(17) 0.0290(18) -0.0024(14) 0.0010(15) 0.0032(13)
C5 0.0247(16) 0.0248(16) 0.0248(16) -0.0033(13) 0.0027(14) -0.0002(13)
C6 0.0277(17) 0.0226(16) 0.0255(17) -0.0003(13) 0.0006(14) -0.0009(13)
C7 0.0232(16) 0.0238(15) 0.0250(16) -0.0017(13) 0.0021(14) -0.0012(12)
C8 0.0269(16) 0.0246(16) 0.0187(15) -0.0027(12) 0.0020(14) -0.0023(12)
C9 0.0292(18) 0.0275(18) 0.0285(18) -0.0007(13) 0.0084(15) 0.0025(14)
C10 0.038(2) 0.0305(18) 0.0290(18) 0.0023(14) 0.0143(17) -0.0010(15)
C11 0.037(2) 0.0266(17) 0.0246(17) 0.0044(14) 0.0029(16) -0.0021(15)
C12 0.0253(17) 0.0262(17) 0.0269(17) 0.0007(14) 0.0034(15) 0.0025(14)
C13 0.0239(15) 0.0223(15) 0.0206(15) -0.0026(12) 0.0018(13) -0.0029(12)
C14 0.0280(17) 0.0213(15) 0.0243(16) 0.0010(12) 0.0107(14) -0.0024(12)
C15 0.0265(17) 0.0294(17) 0.0204(16) -0.0007(13) 0.0047(15) -0.0031(13)
C16 0.038(2) 0.0277(17) 0.0235(17) -0.0036(14) 0.0115(16) -0.0054(14)
C17 0.0301(19) 0.0238(16) 0.0273(17) 0.0037(13) 0.0163(16) 0.0028(14)
C18 0.0251(18) 0.0312(17) 0.0267(18) 0.0057(14) 0.0082(16) -0.0043(14)
C19 0.0339(19) 0.0245(16) 0.0227(17) -0.0017(13) 0.0085(16) -0.0040(14)
C20 0.033(2) 0.0200(16) 0.0299(18) 0.0035(14) 0.0101(17) 0.0025(13)
C21 0.0258(16) 0.0190(14) 0.0188(15) -0.0051(12) -0.0008(13) -0.0014(12)

loop_
_atom_type_symbol
_atom_type_description
_atom_type_scat_dispersion_real
_atom_type_scat_dispersion_imag
_atom_type_scat_source
C C 0.0033 0.0016 'International Tables Vol C Tables 4.2.6.8 and 6.1.1.4'
H H 0.0000 0.0000 'International Tables Vol C Tables 4.2.6.8 and 6.1.1.4'
N N 0.0061 0.0033 'International Tables Vol C Tables 4.2.6.8 and 6.1.1.4'
O O 0.0106 0.0060 'International Tables Vol C Tables 4.2.6.8 and 6.1.1.4'
Ni Ni 0.3393 1.1124 'International Tables Vol C Tables 4.2.6.8 and 6.1.1.4'

loop_
_geom_angle_atom_site_label_1
_geom_angle_atom_site_label_2
_geom_angle_atom_site_label_3
_geom_angle
N3 Ni1 O1 87.62(10)
N3 Ni1 N2 95.63(11)
O1 Ni1 N2 176.67(11)
N3 Ni1 N1 176.00(11)
O1 Ni1 N1 90.82(11)
N2 Ni1 N1 85.99(11)
C21 O1 Ni1 115.7(2)
C1 N1 C5 118.7(3)
C1 N1 Ni1 127.9(2)
C5 N1 Ni1 113.4(2)
C6 N2 C7 120.6(3)
C6 N2 Ni1 113.4(2)
C7 N2 Ni1 125.9(2)
C13 N3 C20 119.1(3)
C13 N3 Ni1 129.1(2)
C20 N3 Ni1 111.76(19)
N1 C1 C2 121.7(3)
C3 C2 C1 119.5(3)
C2 C3 C4 119.0(3)
C5 C4 C3 118.9(3)
N1 C5 C4 122.1(3)
N1 C5 C6 113.8(3)
C4 C5 C6 124.1(3)
O3 C6 N2 128.4(3)
O3 C6 C5 120.1(3)
N2 C6 C5 111.5(3)
C12 C7 N2 121.5(3)
C12 C7 C8 117.7(3)
N2 C7 C8 120.8(3)
C9 C8 C7 118.6(3)
C9 C8 C13 117.3(3)
C7 C8 C13 124.1(3)
C10 C9 C8 122.2(3)
C9 C10 C11 118.7(3)
C12 C11 C10 120.9(3)
C11 C12 C7 121.8(3)
N3 C13 C8 122.7(3)
N3 C13 C14 119.4(3)
C8 C13 C14 117.9(3)
C19 C14 C15 120.0(3)
C19 C14 C13 120.0(3)
C15 C14 C13 120.0(3)
C16 C15 C14 119.0(3)
C17 C16 C15 119.9(3)
C16 C17 C18 121.5(3)
C17 C18 C19 119.0(3)
C14 C19 C18 120.4(3)
N3 C20 C21 108.8(3)
O2 C21 O1 124.0(3)
O2 C21 C20 120.2(3)
O1 C21 C20 115.8(3)

loop_
_geom_bond_atom_site_label_1
_geom_bond_atom_site_label_2
_geom_bond_distance
Ni1 N3 1.843(2)
Ni1 O1 1.851(2)
Ni1 N2 1.861(3)
Ni1 N1 1.876(3)
O1 C21 1.289(4)
O2 C21 1.231(4)
O3 C6 1.220(4)
N1 C1 1.333(4)
N1 C5 1.352(4)
N2 C6 1.381(4)
N2 C7 1.395(4)
N3 C13 1.292(4)
N3 C20 1.486(4)
C1 C2 1.388(5)
C2 C3 1.368(5)
C3 C4 1.383(5)
C4 C5 1.374(4)
C5 C6 1.492(5)
C7 C12 1.399(4)
C7 C8 1.433(4)
C8 C9 1.408(5)
C8 C13 1.457(4)
C9 C10 1.377(5)
C10 C11 1.388(5)
C11 C12 1.381(5)
C13 C14 1.503(4)
C14 C19 1.381(5)
C14 C15 1.395(4)
C15 C16 1.392(5)
C16 C17 1.368(5)
C17 C18 1.372(5)
C18 C19 1.386(5)
C20 C21 1.503(4)
